data_7051414
_journal_name_full 'New Journal of Chemistry'
_journal_paper_doi 10.1039/a809777a
_journal_year 1999
_chemical_formula_sum 'C34 H36 Cu F12 N9 O4 P2'
_chemical_formula_weight 988.20
_space_group_IT_number 14
_symmetry_cell_setting monoclinic
_symmetry_space_group_name_Hall '-P 2ybc'
_symmetry_space_group_name_H-M 'P 1 21/c 1'
_cell_angle_alpha 90.00
_cell_angle_beta 92.845(11)
_cell_angle_gamma 90.00
_cell_formula_units_Z 4
_cell_length_a 19.585(3)
_cell_length_b 9.9751(9)
_cell_length_c 20.884(2)
_cell_measurement_temperature 173(2)
_cell_volume 4075.0(8)
_diffrn_ambient_temperature 173(2)
_exptl_crystal_density_diffrn 1.611
_refine_ls_R_factor_obs 0.0577
_refine_ls_wR_factor_obs 0.1515
_cod_original_sg_symbol_H-M 'P 21/c'
_cod_database_code 7051414

loop_
_symmetry_equiv_pos_as_xyz
'x, y, z'
'-x, y+1/2, -z+1/2'
'-x, -y, -z'
'x, -y-1/2, z-1/2'

loop_
_atom_site_aniso_label
_atom_site_aniso_U_11
_atom_site_aniso_U_22
_atom_site_aniso_U_33
_atom_site_aniso_U_23
_atom_site_aniso_U_13
_atom_site_aniso_U_12
Cu1 0.0369(3) 0.0234(2) 0.0192(2) -0.0006(2) -0.0080(2) 0.0001(2)
C1 0.034(2) 0.029(2) 0.022(2) 0.0004(13) -0.0091(14) -0.0003(14)
C11 0.044(2) 0.031(2) 0.024(2) 0.0015(13) -0.011(2) 0.003(2)
C12 0.047(3) 0.049(2) 0.051(2) 0.011(2) -0.016(2) 0.008(2)
C13 0.068(3) 0.068(3) 0.063(3) 0.015(2) -0.027(3) 0.023(3)
C14 0.100(4) 0.045(2) 0.041(2) 0.019(2) -0.015(3) 0.007(3)
C15 0.075(3) 0.043(2) 0.026(2) 0.006(2) -0.003(2) 0.002(2)
C16 0.047(2) 0.036(2) 0.031(2) 0.0062(15) -0.006(2) 0.001(2)
N21 0.032(2) 0.0261(13) 0.0235(13) 0.0008(11) -0.0043(12) 0.0004(12)
N22 0.031(2) 0.0284(14) 0.0201(13) 0.0018(10) -0.0074(11) 0.0004(12)
C23 0.040(2) 0.040(2) 0.019(2) 0.0000(14) -0.0066(14) 0.000(2)
C24 0.048(2) 0.034(2) 0.019(2) -0.0038(13) -0.006(2) 0.000(2)
C25 0.037(2) 0.028(2) 0.022(2) -0.0021(13) -0.0044(14) -0.0034(14)
N31 0.035(2) 0.0271(14) 0.0227(13) 0.0009(11) -0.0028(12) -0.0025(12)
C32 0.033(2) 0.027(2) 0.023(2) -0.0008(13) -0.0002(13) -0.0056(14)
C33 0.043(2) 0.031(2) 0.028(2) -0.0032(14) 0.000(2) -0.003(2)
C34 0.046(2) 0.027(2) 0.041(2) -0.0070(15) 0.005(2) 0.000(2)
C35 0.044(2) 0.029(2) 0.038(2) 0.0064(15) 0.001(2) 0.003(2)
C36 0.042(2) 0.032(2) 0.026(2) 0.0044(14) -0.003(2) 0.000(2)
N41 0.036(2) 0.0240(13) 0.0218(13) -0.0007(10) -0.0094(11) 0.0012(12)
N42 0.033(2) 0.0256(13) 0.0231(13) 0.0015(10) -0.0108(12) 0.0005(12)
C43 0.041(2) 0.026(2) 0.030(2) 0.0028(14) -0.004(2) 0.0003(15)
C44 0.043(2) 0.029(2) 0.024(2) -0.0033(13) -0.0030(15) -0.002(2)
C45 0.030(2) 0.028(2) 0.0202(15) -0.0019(12) -0.0029(13) -0.0012(14)
N51 0.036(2) 0.0267(14) 0.0206(13) -0.0001(11) -0.0060(12) 0.0003(12)
C52 0.027(2) 0.032(2) 0.0203(15) -0.0008(13) -0.0041(13) -0.0031(14)
C53 0.032(2) 0.033(2) 0.028(2) -0.0043(14) -0.0050(14) -0.0016(15)
C54 0.038(2) 0.046(2) 0.022(2) -0.0050(15) -0.0079(15) 0.000(2)
C55 0.037(2) 0.043(2) 0.025(2) 0.0054(14) -0.0096(15) 0.001(2)
C56 0.042(2) 0.032(2) 0.028(2) 0.0023(14) -0.008(2) 0.001(2)
N62 0.033(2) 0.036(2) 0.0247(14) -0.0019(12) -0.0052(12) -0.0031(13)
C63 0.047(2) 0.049(2) 0.034(2) -0.012(2) 0.004(2) -0.005(2)
C64 0.045(2) 0.060(3) 0.041(2) -0.010(2) 0.011(2) -0.009(2)
C65 0.036(2) 0.041(2) 0.028(2) 0.0024(15) -0.005(2) -0.004(2)
N61 0.035(2) 0.039(2) 0.0262(14) -0.0040(12) -0.0084(13) -0.0050(14)
C72 0.029(2) 0.049(2) 0.033(2) 0.002(2) -0.005(2) -0.001(2)
N71 0.041(2) 0.059(2) 0.043(2) -0.001(2) -0.003(2) -0.011(2)
C76 0.048(3) 0.067(3) 0.053(3) 0.001(2) -0.001(2) -0.019(2)
C75 0.053(3) 0.060(3) 0.051(3) -0.002(2) -0.016(2) -0.016(2)
C74 0.050(3) 0.064(3) 0.042(2) -0.009(2) -0.014(2) -0.008(2)
C73 0.043(2) 0.057(2) 0.033(2) -0.004(2) -0.006(2) -0.009(2)
C2 0.074(4) 0.120(5) 0.059(3) 0.007(3) 0.009(3) -0.021(4)
O3 0.056(2) 0.060(2) 0.047(2) -0.0041(14) 0.0108(15) -0.019(2)
C4 0.100(6) 0.119(7) 0.195(10) 0.042(6) -0.006(7) -0.003(5)
O5 0.182(7) 0.389(15) 0.225(9) 0.030(9) -0.024(6) -0.184(10)
C6 0.083(4) 0.064(4) 0.132(6) 0.002(4) -0.026(4) 0.004(3)
O7 0.070(3) 0.072(3) 0.128(4) -0.026(3) -0.019(3) 0.000(2)
O8 0.223(9) 0.202(8) 0.153(6) -0.035(5) 0.029(6) -0.008(6)
P1 0.0487(8) 0.1052(11) 0.0427(6) -0.0115(7) -0.0008(6) -0.0006(7)
F1 0.167(10) 0.201(10) 0.041(4) 0.065(5) -0.034(5) -0.040(9)
F2 0.082(4) 0.083(4) 0.050(3) 0.020(2) -0.001(3) 0.014(3)
F3 0.236(11) 0.096(5) 0.091(5) -0.027(4) 0.027(6) 0.023(6)
F4 0.076(4) 0.263(12) 0.042(3) -0.027(5) 0.006(3) -0.078(7)
F5 0.263(13) 0.083(5) 0.133(9) 0.049(6) 0.073(8) 0.108(7)
F6 0.068(5) 0.216(12) 0.079(4) 0.013(6) -0.007(4) -0.044(6)
P1' 0.0487(8) 0.1052(11) 0.0427(6) -0.0115(7) -0.0008(6) -0.0006(7)
F1' 0.072(6) 0.107(8) 0.044(5) -0.020(5) 0.002(4) 0.005(6)
F2' 0.062(6) 0.193(15) 0.038(5) -0.057(7) 0.021(4) -0.057(8)
F3' 0.076(7) 0.093(7) 0.137(10) 0.059(7) -0.072(7) -0.014(5)
F4' 0.101(8) 0.092(7) 0.116(10) -0.003(7) 0.037(7) -0.009(6)
F5' 0.070(7) 0.226(16) 0.091(8) -0.042(9) -0.023(6) 0.080(8)
F6' 0.060(8) 0.137(11) 0.163(14) 0.060(9) 0.018(9) -0.034(8)
P2 0.0385(5) 0.0245(4) 0.0291(4) 0.0042(3) -0.0092(4) -0.0002(4)
F7 0.0537(15) 0.0423(13) 0.0529(14) 0.0226(10) -0.0073(11) -0.0050(11)
F8 0.076(2) 0.0405(13) 0.0412(13) 0.0113(10) -0.0014(12) -0.0089(12)
F9 0.148(3) 0.0430(14) 0.0425(14) -0.0067(11) 0.009(2) 0.010(2)
F10 0.145(3) 0.0380(14) 0.0480(15) -0.0099(11) -0.005(2) 0.001(2)
F11 0.0436(15) 0.078(2) 0.086(2) 0.029(2) -0.0197(14) -0.0027(14)
F12 0.050(2) 0.084(2) 0.112(2) 0.052(2) -0.031(2) -0.0015(15)

loop_
_atom_site_label
_atom_site_type_symbol
_atom_site_fract_x
_atom_site_fract_y
_atom_site_fract_z
_atom_site_U_iso_or_equiv
_atom_site_thermal_displace_type
_atom_site_occupancy
_atom_site_calc_flag
_atom_site_refinement_flags
_atom_site_disorder_group
Cu1 Cu 0.34333(2) 0.09598(4) 0.45269(2) 0.02683(13) Uani 1 d . .
C1 C 0.2495(2) 0.3088(3) 0.35005(15) 0.0288(7) Uani 1 d . .
C11 C 0.2387(2) 0.4202(3) 0.2994(2) 0.0335(8) Uani 1 d . .
C12 C 0.1736(2) 0.4686(4) 0.2847(2) 0.0492(10) Uani 1 d . .
H12 H 0.1352(2) 0.4340(4) 0.3054(2) 0.059 Uiso 1 calc R .
C13 C 0.1655(3) 0.5700(5) 0.2384(2) 0.0674(14) Uani 1 d . .
H13 H 0.1212(3) 0.6049(5) 0.2279(2) 0.081 Uiso 1 calc R .
C14 C 0.2205(3) 0.6192(4) 0.2083(2) 0.0623(14) Uani 1 d . .
H14 H 0.2140(3) 0.6871(4) 0.1767(2) 0.075 Uiso 1 calc R .
C15 C 0.2852(3) 0.5712(4) 0.2232(2) 0.0481(11) Uani 1 d . .
H15 H 0.3234(3) 0.6061(4) 0.2022(2) 0.058 Uiso 1 calc R .
C16 C 0.2943(2) 0.4710(4) 0.2693(2) 0.0381(9) Uani 1 d . .
H16 H 0.3388(2) 0.4376(4) 0.2801(2) 0.046 Uiso 1 calc R .
N21 N 0.31927(14) 0.1059(3) 0.36139(12) 0.0273(6) Uani 1 d . .
N22 N 0.28842(14) 0.1990(3) 0.32266(12) 0.0267(6) Uani 1 d . .
C23 C 0.2857(2) 0.1541(4) 0.2608(2) 0.0333(8) Uani 1 d . .
H23 H 0.2647(2) 0.1988(4) 0.2249(2) 0.040 Uiso 1 calc R .
C24 C 0.3188(2) 0.0331(4) 0.2598(2) 0.0340(8) Uani 1 d . .
H24 H 0.3261(2) -0.0215(4) 0.2236(2) 0.041 Uiso 1 calc R .
C25 C 0.3394(2) 0.0072(3) 0.32401(15) 0.0292(7) Uani 1 d . .
N31 N 0.38749(15) -0.0777(3) 0.42242(12) 0.0285(6) Uani 1 d . .
C32 C 0.3763(2) -0.1003(3) 0.35830(15) 0.0276(7) Uani 1 d . .
C33 C 0.3971(2) -0.2181(3) 0.3295(2) 0.0341(8) Uani 1 d . .
H33 H 0.3895(2) -0.2308(3) 0.2847(2) 0.041 Uiso 1 calc R .
C34 C 0.4288(2) -0.3161(3) 0.3665(2) 0.0378(9) Uani 1 d . .
H34 H 0.4420(2) -0.3984(3) 0.3478(2) 0.045 Uiso 1 calc R .
C35 C 0.4412(2) -0.2930(3) 0.4319(2) 0.0369(8) Uani 1 d . .
H35 H 0.4641(2) -0.3580(3) 0.4584(2) 0.044 Uiso 1 calc R .
C36 C 0.4195(2) -0.1737(3) 0.4573(2) 0.0334(8) Uani 1 d . .
H36 H 0.4277(2) -0.1588(3) 0.5020(2) 0.040 Uiso 1 calc R .
N41 N 0.31263(15) 0.2819(3) 0.45361(12) 0.0275(6) Uani 1 d . .
N42 N 0.28762(14) 0.3639(3) 0.40659(12) 0.0275(6) Uani 1 d . .
C43 C 0.2921(2) 0.4947(3) 0.4271(2) 0.0326(8) Uani 1 d . .
H43 H 0.2767(2) 0.5716(3) 0.4037(2) 0.039 Uiso 1 calc R .
C44 C 0.3230(2) 0.4936(3) 0.4876(2) 0.0321(8) Uani 1 d . .
H44 H 0.3333(2) 0.5689(3) 0.5142(2) 0.038 Uiso 1 calc R .
C45 C 0.3362(2) 0.3585(3) 0.50200(15) 0.0264(7) Uani 1 d . .
N51 N 0.37957(15) 0.1525(3) 0.54292(12) 0.0280(6) Uani 1 d . .
C52 C 0.3694(2) 0.2834(3) 0.55547(14) 0.0265(7) Uani 1 d . .
C53 C 0.3874(2) 0.3401(4) 0.6145(2) 0.0309(7) Uani 1 d . .
H53 H 0.3802(2) 0.4328(4) 0.6219(2) 0.037 Uiso 1 calc R .
C54 C 0.4160(2) 0.2589(4) 0.6623(2) 0.0354(8) Uani 1 d . .
H54 H 0.4294(2) 0.2958(4) 0.7029(2) 0.042 Uiso 1 calc R .
C55 C 0.4251(2) 0.1240(4) 0.6506(2) 0.0355(8) Uani 1 d . .
H55 H 0.4439(2) 0.0665(4) 0.6832(2) 0.043 Uiso 1 calc R .
C56 C 0.4062(2) 0.0747(4) 0.5908(2) 0.0346(8) Uani 1 d . .
H56 H 0.4122(2) -0.0183(4) 0.5828(2) 0.042 Uiso 1 calc R .
N62 N 0.18589(15) 0.2525(3) 0.37173(13) 0.0312(6) Uani 1 d . .
C63 C 0.1484(2) 0.2905(4) 0.4212(2) 0.0435(9) Uani 1 d . .
H63 H 0.1606(2) 0.3554(4) 0.4531(2) 0.052 Uiso 1 calc R .
C64 C 0.0899(2) 0.2177(4) 0.4165(2) 0.0484(10) Uani 1 d . .
H64 H 0.0530(2) 0.2208(4) 0.4443(2) 0.058 Uiso 1 calc R .
C65 C 0.0954(2) 0.1368(4) 0.3622(2) 0.0351(8) Uani 1 d . .
N61 N 0.1534(2) 0.1591(3) 0.33412(13) 0.0338(7) Uani 1 d . .
C72 C 0.0481(2) 0.0320(4) 0.3359(2) 0.0372(8) Uani 1 d . .
N71 N -0.0008(2) -0.0081(4) 0.3745(2) 0.0478(9) Uani 1 d . .
C76 C -0.0417(2) -0.1092(5) 0.3526(2) 0.0561(12) Uani 1 d . .
H76 H -0.0766(2) -0.1394(5) 0.3791(2) 0.067 Uiso 1 calc R .
C75 C -0.0361(2) -0.1703(5) 0.2946(2) 0.0554(12) Uani 1 d . .
H75 H -0.0661(2) -0.2412(5) 0.2816(2) 0.067 Uiso 1 calc R .
C74 C 0.0137(2) -0.1276(5) 0.2557(2) 0.0525(11) Uani 1 d . .
H74 H 0.0189(2) -0.1688(5) 0.2152(2) 0.063 Uiso 1 calc R .
C73 C 0.0559(2) -0.0246(4) 0.2757(2) 0.0443(10) Uani 1 d . .
H73 H 0.0901(2) 0.0078(4) 0.2489(2) 0.053 Uiso 1 calc R .
C2 C 0.2142(3) 0.0188(7) 0.5369(3) 0.084(2) Uani 1 d . .
H2A H 0.2130(17) -0.0503(22) 0.5701(12) 0.126 Uiso 1 calc R .
H2B H 0.1684(6) 0.0295(44) 0.5163(5) 0.126 Uiso 1 calc R .
H2C H 0.2290(13) 0.1041(24) 0.5563(15) 0.126 Uiso 1 calc R .
O3 O 0.2613(2) -0.0206(3) 0.48965(14) 0.0540(8) Uani 1 d . .
C4 C 0.0497(4) -0.3847(9) 0.4355(5) 0.138(3) Uani 1 d . .
H4A H 0.0502(19) -0.4048(52) 0.3896(8) 0.208 Uiso 1 calc R .
H4B H 0.0066(5) -0.3405(27) 0.4447(29) 0.208 Uiso 1 calc R .
H4C H 0.0541(18) -0.4682(28) 0.4601(23) 0.208 Uiso 1 calc R .
O5 O 0.1011(5) -0.3049(12) 0.4518(4) 0.266(6) Uani 1 d . .
H5 H 0.0971(5) -0.2328(12) 0.4312(4) 0.400 Uiso 1 calc R .
C6 C 0.1974(3) -0.1836(6) 0.3554(4) 0.094(2) Uani 1 d . .
H6A H 0.1515(10) -0.2174(39) 0.3435(9) 0.141 Uiso 1 calc R .
H6B H 0.2300(14) -0.2190(39) 0.3255(5) 0.141 Uiso 1 calc R .
H6C H 0.1973(23) -0.0854(6) 0.3534(6) 0.141 Uiso 1 calc R .
O7 O 0.2160(2) -0.2239(4) 0.4160(2) 0.0910(13) Uani 1 d . .
H7 H 0.1808(2) -0.2373(4) 0.4365(2) 0.136 Uiso 1 calc R .
O8 O -0.0429(4) 0.0707(8) 0.4933(4) 0.192(3) Uani 1 d . .
P1 P 0.17152(7) 0.0039(2) 0.11140(6) 0.0656(4) Uani 0.616(7) d P 1
F1 F 0.1599(5) 0.0581(13) 0.0471(3) 0.138(4) Uani 0.616(7) d P 1
F2 F 0.1847(3) -0.0691(5) 0.1835(2) 0.072(2) Uani 0.616(7) d P 1
F3 F 0.1981(6) -0.1344(8) 0.0809(4) 0.140(4) Uani 0.616(7) d P 1
F4 F 0.2456(4) 0.0536(14) 0.1206(3) 0.127(4) Uani 0.616(7) d P 1
F5 F 0.1454(7) 0.1173(8) 0.1493(5) 0.158(6) Uani 0.616(7) d P 1
F6 F 0.0982(4) -0.0578(13) 0.1139(4) 0.122(4) Uani 0.616(7) d P 1
P1' P 0.17152(7) 0.0039(2) 0.11140(6) 0.0656(4) Uani 0.384(7) d P 2
F1' F 0.1799(5) -0.0417(13) 0.0380(4) 0.074(3) Uani 0.384(7) d P 2
F2' F 0.1585(5) 0.1038(15) 0.1686(5) 0.097(6) Uani 0.384(7) d P 2
F3' F 0.2372(5) -0.0573(11) 0.1296(6) 0.105(5) Uani 0.384(7) d P 2
F4' F 0.2156(6) 0.1424(11) 0.0834(7) 0.102(4) Uani 0.384(7) d P 2
F5' F 0.1043(6) 0.0936(16) 0.0777(6) 0.130(6) Uani 0.384(7) d P 2
F6' F 0.1324(7) -0.1143(15) 0.1236(8) 0.120(6) Uani 0.384(7) d P 2
P2 P 0.50906(5) 0.29308(8) 0.35798(4) 0.0311(2) Uani 1 d . .
F7 F 0.48394(12) 0.1786(2) 0.40541(11) 0.0500(6) Uani 1 d . .
F8 F 0.53405(14) 0.4072(2) 0.31095(11) 0.0528(6) Uani 1 d . .
F9 F 0.5030(2) 0.4012(2) 0.41273(12) 0.0776(10) Uani 1 d . .
F10 F 0.5175(2) 0.1838(2) 0.30329(12) 0.0772(9) Uani 1 d . .
F11 F 0.58562(13) 0.2652(3) 0.38321(14) 0.0700(8) Uani 1 d . .
F12 F 0.43277(14) 0.3205(3) 0.3325(2) 0.0831(10) Uani 1 d . .

loop_
_geom_bond_atom_site_label_1
_geom_bond_atom_site_label_2
_geom_bond_distance
_geom_bond_site_symmetry_2
_geom_bond_publ_flag
Cu1 N21 1.944(3) . ?
Cu1 N41 1.950(3) . ?
Cu1 N31 2.051(3) . ?
Cu1 N51 2.059(3) . ?
Cu1 O3 2.156(3) . ?
C1 N62 1.459(4) . ?
C1 N22 1.467(4) . ?
C1 N42 1.472(4) . ?
C1 C11 1.541(4) . ?
C11 C16 1.380(5) . ?
C11 C12 1.385(5) . ?
C12 C13 1.402(6) . ?
C13 C14 1.365(8) . ?
C14 C15 1.376(7) . ?
C15 C16 1.394(5) . ?
N21 C25 1.328(4) . ?
N21 N22 1.354(3) . ?
N22 C23 1.365(4) . ?
C23 C24 1.370(5) . ?
C24 C25 1.404(4) . ?
C25 C32 1.460(5) . ?
N31 C36 1.340(4) . ?
N31 C32 1.365(4) . ?
C32 C33 1.391(5) . ?
C33 C34 1.374(5) . ?
C34 C35 1.395(5) . ?
C35 C36 1.378(5) . ?
N41 C45 1.331(4) . ?
N41 N42 1.351(3) . ?
N42 C43 1.375(4) . ?
C43 C44 1.373(5) . ?
C44 C45 1.402(5) . ?
C45 C52 1.470(4) . ?
N51 C52 1.349(4) . ?
N51 C56 1.350(4) . ?
C52 C53 1.385(4) . ?
C53 C54 1.382(5) . ?
C54 C55 1.380(5) . ?
C55 C56 1.376(5) . ?
N62 C63 1.352(5) . ?
N62 N61 1.357(4) . ?
C63 C64 1.355(6) . ?
C64 C65 1.400(5) . ?
C65 N61 1.322(5) . ?
C65 C72 1.485(5) . ?
C72 N71 1.343(5) . ?
C72 C73 1.393(5) . ?
N71 C76 1.353(5) . ?
C76 C75 1.364(6) . ?
C75 C74 1.368(6) . ?
C74 C73 1.372(6) . ?
C2 O3 1.439(6) . ?
C4 O5 1.315(10) . ?
C6 O7 1.361(7) . ?
P1 F1 1.456(5) . ?
P1 F5 1.486(9) . ?
P1 F4 1.536(6) . ?
P1 F6 1.566(8) . ?
P1 F3 1.617(7) . ?
P1 F2 1.681(4) . ?
P1' F6' 1.436(12) . ?
P1' F3' 1.456(9) . ?
P1' F2' 1.586(11) . ?
P1' F1' 1.615(8) . ?
P1' F5' 1.714(10) . ?
P1' F4' 1.746(10) . ?
P2 F9 1.580(3) . ?
P2 F12 1.584(3) . ?
P2 F11 1.589(3) . ?
P2 F10 1.593(3) . ?
P2 F8 1.596(2) . ?
P2 F7 1.605(2) . ?
